data_4115042
loop_
_publ_author_name
'Nanfeng Zheng'
'Xianhui Bu'
'Pingyun Feng'

_publ_section_title
;
 Self-Assembly of Novel Dye Molecules and [Cd8(SPh)12]4+ Cubic Clusters
 into Three-Dimensional Photoluminescent Superlattice
;
_journal_name_full 'Journal of the American Chemical Society'
_journal_page_first 9688
_journal_page_last 9689
_journal_paper_doi 10.1021/ja020480p
_journal_volume 124
_journal_year 2002
_chemical_formula_sum 'C124 H106 Cd8 N8 O16 S15'
_chemical_formula_weight 3344.27
_chemical_name_common UCR-9
_chemical_name_systematic
; 
 ? 
;
_space_group_IT_number 12
_symmetry_cell_setting monoclinic
_symmetry_space_group_name_Hall '-C 2y'
_symmetry_space_group_name_H-M 'C 1 2/m 1'
_atom_sites_solution_hydrogens geom
_atom_sites_solution_primary direct
_atom_sites_solution_secondary difmap
_audit_creation_method SHELXL-97
_cell_angle_alpha 90.00
_cell_angle_beta 90.570(3)
_cell_angle_gamma 90.00
_cell_formula_units_Z 2
_cell_length_a 27.156(3)
_cell_length_b 26.242(3)
_cell_length_c 13.2949(16)
_cell_measurement_temperature 293(2)
_cell_volume 9473.8(19)
_computing_structure_refinement 'SHELXL-97 (Sheldrick, 1997)'
_computing_structure_solution 'SHELXS-97 (Sheldrick, 1990)'
_diffrn_ambient_temperature 293(2)
_diffrn_measured_fraction_theta_full 0.998
_diffrn_measured_fraction_theta_max 0.998
_diffrn_radiation_monochromator graphite
_diffrn_radiation_source 'fine-focus sealed tube'
_diffrn_radiation_type MoK\a
_diffrn_radiation_wavelength 0.71073
_diffrn_reflns_av_R_equivalents 0.0693
_diffrn_reflns_av_sigmaI/netI 0.0694
_diffrn_reflns_limit_h_max 25
_diffrn_reflns_limit_h_min -32
_diffrn_reflns_limit_k_max 29
_diffrn_reflns_limit_k_min -31
_diffrn_reflns_limit_l_max 15
_diffrn_reflns_limit_l_min -13
_diffrn_reflns_number 24365
_diffrn_reflns_theta_full 25.00
_diffrn_reflns_theta_max 25.00
_diffrn_reflns_theta_min 1.08
_exptl_absorpt_coefficient_mu 1.089
_exptl_crystal_density_diffrn 1.172
_exptl_crystal_F_000 3316
_refine_diff_density_max 1.908
_refine_diff_density_min -0.815
_refine_diff_density_rms 0.230
_refine_ls_extinction_method none
_refine_ls_goodness_of_fit_ref 1.108
_refine_ls_hydrogen_treatment mixed
_refine_ls_matrix_type full
_refine_ls_number_parameters 409
_refine_ls_number_reflns 8549
_refine_ls_number_restraints 73
_refine_ls_restrained_S_all 1.106
_refine_ls_R_factor_all 0.1071
_refine_ls_R_factor_gt 0.0740
_refine_ls_shift/su_max 0.151
_refine_ls_shift/su_mean 0.006
_refine_ls_structure_factor_coef Fsqd
_refine_ls_weighting_details 'calc w=1/[\s^2^(Fo^2^)+(0.1778P)^2^+15.8757P] where P=(Fo^2^+2Fc^2^)/3'
_refine_ls_weighting_scheme calc
_refine_ls_wR_factor_gt 0.2611
_refine_ls_wR_factor_ref 0.2860
_reflns_number_gt 5575
_reflns_number_total 8549
_reflns_threshold_expression >2sigma(I)
_cod_data_source_file ja020480p.cif
_cod_data_source_block datam
_cod_original_cell_volume 9474(2)
_cod_database_code 4115042

loop_
_symmetry_equiv_pos_as_xyz
'x, y, z'
'-x, y, -z'
'x+1/2, y+1/2, z'
'-x+1/2, y+1/2, -z'
'-x, -y, -z'
'x, -y, z'
'-x+1/2, -y+1/2, -z'
'x+1/2, -y+1/2, z'

loop_
_atom_site_label
_atom_site_type_symbol
_atom_site_fract_x
_atom_site_fract_y
_atom_site_fract_z
_atom_site_U_iso_or_equiv
_atom_site_adp_type
_atom_site_occupancy
_atom_site_symmetry_multiplicity
_atom_site_calc_flag
_atom_site_refinement_flags
Cd1 Cd 0.06174(2) 0.42034(3) -1.82123(5) 0.0353(3) Uani 1 1 d .
Cd2 Cd 0.08705(3) 0.42014(3) -2.12559(5) 0.0438(3) Uani 1 1 d .
S S 0.0000 0.5000 -2.0000 0.0196(8) Uani 1 4 d SD
N2 N 0.1138(3) 0.3748(3) -1.7113(5) 0.0389(18) Uani 1 1 d .
N1 N 0.1401(3) 0.3686(3) -2.2228(5) 0.043(2) Uani 1 1 d .
C1 C 0.1805(4) 0.3189(4) -1.5949(6) 0.052(3) Uani 1 1 d .
C2 C 0.1902(4) 0.3111(4) -2.3669(7) 0.050(3) Uani 1 1 d .
C3 C 0.1424(4) 0.3183(4) -2.2169(7) 0.046(3) Uani 1 1 d .
H3A H 0.1272 0.3025 -2.1629 0.055 Uiso 1 1 calc R
C4 C 0.1617(4) 0.3820(4) -1.7164(7) 0.045(2) Uani 1 1 d .
H4A H 0.1724 0.4071 -1.7603 0.054 Uiso 1 1 calc R
C5 C 0.1321(5) 0.3118(5) -1.5862(9) 0.072(4) Uani 1 1 d .
H5A H 0.1203 0.2879 -1.5407 0.086 Uiso 1 1 calc R
C6 C 0.1663(4) 0.2878(5) -2.2864(7) 0.056(3) Uani 1 1 d .
H6A H 0.1663 0.2525 -2.2796 0.067 Uiso 1 1 calc R
C7 C 0.2481(4) 0.2556(5) -1.6038(7) 0.063(4) Uani 1 1 d .
H7 H 0.2459 0.2585 -1.6734 0.075 Uiso 1 1 calc R
C8 C 0.2185(4) 0.2791(5) -2.4399(7) 0.066(4) Uani 1 1 d .
C9 C 0.1974(4) 0.3560(5) -1.6628(8) 0.061(3) Uani 1 1 d .
H9A H 0.2307 0.3626 -1.6710 0.073 Uiso 1 1 calc R
C10 C 0.1865(4) 0.3632(5) -2.3744(8) 0.060(3) Uani 1 1 d .
H10A H 0.2005 0.3801 -2.4286 0.072 Uiso 1 1 calc R
C11 C 0.1621(5) 0.3903(5) -2.3021(8) 0.063(3) Uani 1 1 d .
H11A H 0.1607 0.4256 -2.3083 0.076 Uiso 1 1 calc R
C12 C 0.2172(4) 0.2867(5) -1.5405(8) 0.066(4) Uani 1 1 d .
C13 C 0.0988(4) 0.3403(5) -1.6457(9) 0.065(3) Uani 1 1 d .
H13A H 0.0652 0.3347 -1.6386 0.078 Uiso 1 1 calc R
S1 S -0.02052(11) 0.40776(16) -1.7404(3) 0.0793(12) Uani 1 1 d .
C011 C -0.0248(4) 0.3408(6) -1.7219(8) 0.075(4) Uani 1 1 d D
C012 C -0.0375(5) 0.3219(9) -1.6271(10) 0.136(10) Uani 1 1 d D
H01A H -0.0443 0.3447 -1.5756 0.164 Uiso 1 1 calc R
C013 C -0.0400(7) 0.2704(9) -1.6081(17) 0.164(15) Uani 1 1 d D
H01B H -0.0482 0.2587 -1.5444 0.196 Uiso 1 1 calc R
C014 C -0.0303(8) 0.2362(10) -1.6851(17) 0.191(17) Uani 1 1 d D
H01C H -0.0327 0.2014 -1.6732 0.229 Uiso 1 1 calc R
C015 C -0.0169(6) 0.2537(6) -1.7800(17) 0.121(7) Uani 1 1 d D
H01D H -0.0095 0.2310 -1.8313 0.145 Uiso 1 1 calc R
C016 C -0.0149(5) 0.3059(5) -1.7957(10) 0.073(4) Uani 1 1 d D
H01E H -0.0065 0.3178 -1.8592 0.088 Uiso 1 1 calc R
S2 S 0.08078(12) 0.36502(12) -1.97335(17) 0.0576(8) Uani 1 1 d .
C021 C 0.1395(6) 0.3374(5) -1.9471(8) 0.071(4) Uani 1 1 d D
C022 C 0.1828(5) 0.3593(8) -1.9727(10) 0.101(6) Uani 1 1 d D
H02A H 0.1826 0.3910 -2.0040 0.121 Uiso 1 1 calc R
C023 C 0.2276(7) 0.3351(11) -1.9530(13) 0.192(15) Uani 1 1 d D
H02B H 0.2564 0.3508 -1.9742 0.230 Uiso 1 1 calc R
C024 C 0.2312(10) 0.2896(10) -1.9042(19) 0.183(18) Uani 1 1 d D
H02C H 0.2613 0.2749 -1.8868 0.220 Uiso 1 1 calc R
C025 C 0.1871(10) 0.2670(9) -1.8828(18) 0.20(2) Uani 1 1 d D
H02D H 0.1871 0.2343 -1.8559 0.246 Uiso 1 1 calc R
C026 C 0.1423(11) 0.2910(6) -1.8995(11) 0.170(13) Uani 1 1 d D
H02E H 0.1135 0.2754 -1.8781 0.204 Uiso 1 1 calc R
S3 S 0.1349(2) 0.5000 -2.1633(3) 0.0634(12) Uani 1 2 d S
C031 C 0.1891(9) 0.5000 -2.0940(17) 0.097(7) Uani 1 2 d SD
C032 C 0.1913(12) 0.5000 -1.9895(19) 0.156(14) Uani 1 2 d SD
H03A H 0.1622 0.5000 -1.9530 0.187 Uiso 1 2 calc SR
C033 C 0.2364(13) 0.5000 -1.939(4) 0.26(3) Uani 1 2 d SD
H03B H 0.2392 0.5000 -1.8690 0.307 Uiso 1 2 calc SR
C036 C 0.2312(11) 0.5000 -2.152(3) 0.21(2) Uani 1 2 d SD
H03C H 0.2284 0.5000 -2.2216 0.257 Uiso 1 2 calc SR
C035 C 0.2775(16) 0.5000 -2.107(4) 0.21(2) Uani 1 2 d SD
H03D H 0.3065 0.5000 -2.1432 0.253 Uiso 1 2 calc SR
C034 C 0.2770(16) 0.5000 -2.002(4) 0.31(4) Uani 1 2 d SD
H03E H 0.3077 0.5000 -1.9704 0.373 Uiso 1 2 calc SR
S4 S 0.11032(16) 0.5000 -1.7848(3) 0.0493(9) Uani 1 2 d S
C041 C 0.1096(8) 0.5000 -1.6494(15) 0.083(7) Uani 1 2 d SD
C042 C 0.0683(12) 0.5000 -1.5951(13) 0.120(10) Uani 1 2 d SD
H04A H 0.0385 0.5000 -1.6302 0.144 Uiso 1 2 calc SR
C043 C 0.0662(13) 0.5000 -1.4935(14) 0.143(13) Uani 1 2 d SD
H04B H 0.0366 0.5000 -1.4589 0.172 Uiso 1 2 calc SR
C044 C 0.1107(12) 0.5000 -1.446(2) 0.155(18) Uani 1 2 d SD
H04C H 0.1107 0.5000 -1.3761 0.186 Uiso 1 2 calc SR
C045 C 0.1545(14) 0.5000 -1.4915(15) 0.111(10) Uani 1 2 d SD
H04D H 0.1843 0.5000 -1.4565 0.134 Uiso 1 2 calc SR
C046 C 0.1513(10) 0.5000 -1.5947(15) 0.100(8) Uani 1 2 d SD
H04E H 0.1807 0.5000 -1.6297 0.120 Uiso 1 2 calc SR
O1 O 0.0062(5) 0.4653(7) -2.0821(11) 0.071(5) Uani 0.50 1 d PD
O2 O 0.0398(7) 0.4696(12) -1.968(3) 0.26(3) Uani 0.50 1 d PD
O1S O 0.4932(8) 0.5000 -2.2154(17) 0.151(7) Uiso 1 2 d S
O2S O -0.0543(6) 0.0836(6) -1.5143(13) 0.060(4) Uiso 0.50 1 d P
O3S O -0.1033(8) 0.0765(8) -1.6589(16) 0.089(6) Uiso 0.50 1 d P
O4S O -0.0761(9) 0.0815(8) -1.573(2) 0.103(7) Uiso 0.50 1 d P
O1W O -0.027(3) 0.0000 -1.429(6) 0.49(4) Uiso 1 2 d S
O2W O -0.0661(8) 0.0000 -1.5322(17) 0.157(8) Uiso 1 2 d S

loop_
_atom_site_aniso_label
_atom_site_aniso_U_11
_atom_site_aniso_U_22
_atom_site_aniso_U_33
_atom_site_aniso_U_23
_atom_site_aniso_U_13
_atom_site_aniso_U_12
Cd1 0.0390(4) 0.0390(4) 0.0276(4) 0.0058(3) -0.0078(3) 0.0078(3)
Cd2 0.0506(5) 0.0409(5) 0.0402(5) -0.0007(3) 0.0203(3) 0.0154(3)
S 0.0218(19) 0.0215(19) 0.0156(17) 0.000 0.0031(14) 0.000
N2 0.046(5) 0.043(5) 0.028(4) 0.005(3) -0.003(3) 0.016(4)
N1 0.046(5) 0.053(5) 0.029(4) -0.004(4) 0.007(3) 0.020(4)
C1 0.062(7) 0.076(8) 0.017(4) -0.002(5) 0.003(4) 0.049(6)
C2 0.054(6) 0.069(7) 0.025(5) -0.007(5) -0.003(4) 0.040(6)
C3 0.051(6) 0.055(7) 0.031(5) 0.001(4) 0.014(4) 0.027(5)
C4 0.048(6) 0.050(6) 0.036(5) 0.007(4) -0.003(4) 0.015(5)
C5 0.079(9) 0.085(9) 0.051(7) 0.038(6) 0.004(6) 0.036(7)
C6 0.078(8) 0.063(7) 0.027(5) -0.001(5) 0.003(5) 0.035(6)
C7 0.072(7) 0.095(9) 0.022(5) 0.004(5) 0.005(5) 0.057(7)
C8 0.074(8) 0.099(9) 0.026(5) -0.007(5) 0.000(5) 0.066(7)
C9 0.059(7) 0.074(8) 0.050(7) 0.003(6) -0.012(5) 0.027(6)
C10 0.064(7) 0.082(9) 0.033(5) 0.007(5) 0.018(5) 0.034(6)
C11 0.085(9) 0.071(8) 0.034(6) 0.006(5) 0.020(6) 0.033(7)
C12 0.072(8) 0.095(9) 0.032(5) -0.005(5) -0.005(5) 0.064(7)
C13 0.046(6) 0.091(9) 0.058(7) 0.031(7) 0.005(5) 0.021(6)
S1 0.0348(15) 0.117(3) 0.086(2) -0.055(2) 0.0021(15) -0.0048(16)
C011 0.048(7) 0.128(13) 0.050(7) 0.011(8) 0.006(6) -0.005(7)
C012 0.059(9) 0.30(3) 0.051(9) 0.043(14) 0.017(7) 0.034(14)
C013 0.099(15) 0.27(4) 0.123(19) 0.14(2) 0.028(13) 0.023(18)
C014 0.092(15) 0.20(3) 0.28(4) 0.18(3) 0.05(2) 0.018(17)
C015 0.093(12) 0.092(13) 0.18(2) 0.061(13) 0.026(12) 0.000(9)
C016 0.067(8) 0.082(10) 0.071(9) 0.028(8) 0.011(7) -0.004(7)
S2 0.084(2) 0.0643(19) 0.0244(12) -0.0053(11) 0.0074(12) -0.0204(15)
C021 0.116(12) 0.070(9) 0.028(6) -0.009(5) 0.002(6) 0.029(8)
C022 0.082(11) 0.161(18) 0.060(9) -0.004(10) 0.005(8) 0.054(11)
C023 0.114(16) 0.40(5) 0.060(11) -0.002(18) 0.001(10) 0.14(2)
C024 0.20(3) 0.28(4) 0.070(14) -0.036(18) -0.041(18) 0.17(3)
C025 0.37(5) 0.16(2) 0.088(16) -0.048(16) -0.07(3) 0.19(3)
C026 0.39(4) 0.072(12) 0.053(10) -0.006(8) -0.003(15) 0.073(18)
S3 0.098(3) 0.043(2) 0.050(2) 0.000 0.022(2) 0.000
C031 0.091(16) 0.117(19) 0.082(16) 0.000 0.008(13) 0.000
C032 0.11(2) 0.24(4) 0.12(3) 0.000 -0.01(2) 0.000
C033 0.18(5) 0.33(7) 0.26(6) 0.000 -0.14(5) 0.000
C036 0.069(19) 0.44(8) 0.13(3) 0.000 0.02(2) 0.000
C035 0.17(5) 0.27(6) 0.20(5) 0.000 0.03(4) 0.000
C034 0.06(2) 0.46(11) 0.42(11) 0.000 -0.01(4) 0.000
S4 0.075(3) 0.0348(19) 0.0383(19) 0.000 -0.0076(18) 0.000
C041 0.16(2) 0.031(9) 0.058(12) 0.000 -0.021(13) 0.000
C042 0.23(3) 0.089(17) 0.040(12) 0.000 0.020(16) 0.000
C043 0.24(4) 0.13(3) 0.054(14) 0.000 -0.03(2) 0.000
C044 0.33(6) 0.052(14) 0.08(2) 0.000 -0.09(3) 0.000
C045 0.20(3) 0.074(16) 0.058(15) 0.000 0.003(17) 0.000
C046 0.15(2) 0.062(13) 0.085(16) 0.000 -0.045(16) 0.000
O1 0.046(9) 0.105(13) 0.061(10) -0.048(9) -0.005(7) 0.025(8)
O2 0.083(16) 0.35(5) 0.34(4) 0.31(4) -0.10(2) -0.07(2)

loop_
_atom_type_symbol
_atom_type_description
_atom_type_scat_dispersion_real
_atom_type_scat_dispersion_imag
_atom_type_scat_source
C C 0.0033 0.0016 'International Tables Vol C Tables 4.2.6.8 and 6.1.1.4'
N N 0.0061 0.0033 'International Tables Vol C Tables 4.2.6.8 and 6.1.1.4'
S S 0.1246 0.1234 'International Tables Vol C Tables 4.2.6.8 and 6.1.1.4'
Cd Cd -0.8075 1.2024 'International Tables Vol C Tables 4.2.6.8 and 6.1.1.4'
O O 0.0106 0.0060 'International Tables Vol C Tables 4.2.6.8 and 6.1.1.4'
H H 0.0000 0.0000 'International Tables Vol C Tables 4.2.6.8 and 6.1.1.4'

loop_
_geom_angle_atom_site_label_1
_geom_angle_atom_site_label_2
_geom_angle_atom_site_label_3
_geom_angle
_geom_angle_site_symmetry_1
_geom_angle_site_symmetry_3
N2 Cd1 O2 156.7(6) . .
N2 Cd1 S1 101.5(2) . .
O2 Cd1 S1 101.7(6) . .
N2 Cd1 S4 89.5(2) . .
O2 Cd1 S4 80.5(8) . .
S1 Cd1 S4 119.59(12) . .
N2 Cd1 O1 169.9(4) . 2_551
O2 Cd1 O1 33.4(7) . 2_551
S1 Cd1 O1 68.4(3) . 2_551
S4 Cd1 O1 95.1(4) . 2_551
N2 Cd1 S2 94.5(2) . .
O2 Cd1 S2 73.3(10) . .
S1 Cd1 S2 116.97(10) . .
S4 Cd1 S2 121.08(12) . .
O1 Cd1 S2 90.9(4) 2_551 .
N1 Cd2 S2 99.1(2) . .
N1 Cd2 S3 92.8(2) . .
S2 Cd2 S3 133.11(13) . .
N1 Cd2 S1 88.7(2) . 2_551
S2 Cd2 S1 116.11(10) . 2_551
S3 Cd2 S1 109.32(14) . 2_551
N1 Cd2 O1 155.9(4) . .
S2 Cd2 O1 91.1(4) . .
S3 Cd2 O1 96.0(4) . .
S1 Cd2 O1 67.3(3) 2_551 .
O2 S O2 69(3) 6_565 .
O2 S O2 111(3) 6_565 5_561
O2 S O2 180(3) . 5_561
O2 S O2 180.0(10) 6_565 2_551
O2 S O2 111(3) . 2_551
O2 S O2 69(3) 5_561 2_551
O2 S O1 119.7(12) 6_565 .
O2 S O1 76.9(19) . .
O2 S O1 103.1(19) 5_561 .
O2 S O1 60.3(12) 2_551 .
O2 S O1 60.3(12) 6_565 5_561
O2 S O1 103.1(19) . 5_561
O2 S O1 76.9(19) 5_561 5_561
O2 S O1 119.7(12) 2_551 5_561
O1 S O1 180.000(6) . 5_561
O2 S O1 76.9(19) 6_565 6_565
O2 S O1 119.7(12) . 6_565
O2 S O1 60.3(12) 5_561 6_565
O2 S O1 103.1(19) 2_551 6_565
O1 S O1 78.9(16) . 6_565
O1 S O1 101.1(16) 5_561 6_565
O2 S O1 103.1(19) 6_565 2_551
O2 S O1 60.3(12) . 2_551
O2 S O1 119.7(12) 5_561 2_551
O2 S O1 76.9(19) 2_551 2_551
O1 S O1 101.1(16) . 2_551
O1 S O1 78.9(16) 5_561 2_551
O1 S O1 180.000(5) 6_565 2_551
C4 N2 C13 116.3(8) . .
C4 N2 Cd1 118.9(6) . .
C13 N2 Cd1 124.7(7) . .
C3 N1 C11 116.7(9) . .
C3 N1 Cd2 124.4(6) . .
C11 N1 Cd2 117.6(7) . .
C5 C1 C9 118.7(9) . .
C5 C1 C12 122.2(11) . .
C9 C1 C12 119.0(11) . .
C10 C2 C6 117.2(9) . .
C10 C2 C8 123.2(11) . .
C6 C2 C8 119.6(11) . .
N1 C3 C6 123.9(10) . .
N2 C4 C9 126.3(10) . .
C1 C5 C13 120.2(11) . .
C3 C6 C2 118.7(11) . .
C8 C7 C12 120.0(9) 7_551 .
C12 C8 C7 120.9(9) 1_554 7_551
C12 C8 C2 123.3(9) 1_554 .
C7 C8 C2 115.2(8) 7_551 .
C4 C9 C1 116.3(11) . .
C11 C10 C2 120.1(11) . .
N1 C11 C10 123.4(12) . .
C8 C12 C7 118.9(9) 1_556 .
C8 C12 C1 125.0(9) 1_556 .
C7 C12 C1 115.3(8) . .
N2 C13 C5 122.1(11) . .
C011 S1 Cd1 104.4(4) . .
C011 S1 Cd2 100.1(4) . 2_551
Cd1 S1 Cd2 108.18(16) . 2_551
C016 C011 C012 117.3(15) . .
C016 C011 S1 123.2(9) . .
C012 C011 S1 119.5(13) . .
C013 C012 C011 121.8(18) . .
C012 C013 C014 119(2) . .
C013 C014 C015 120(2) . .
C016 C015 C014 118.2(19) . .
C011 C016 C015 122.9(15) . .
C021 S2 Cd2 109.0(4) . .
C021 S2 Cd1 105.3(4) . .
Cd2 S2 Cd1 109.25(12) . .
C022 C021 C026 116.7(18) . .
C022 C021 S2 123.7(10) . .
C026 C021 S2 119.6(16) . .
C021 C022 C023 121.2(19) . .
C024 C023 C022 123(2) . .
C023 C024 C025 115(3) . .
C024 C025 C026 123(3) . .
C021 C026 C025 121(2) . .
C031 S3 Cd2 109.4(4) . .
C031 S3 Cd2 109.4(4) . 6_565
Cd2 S3 Cd2 112.58(19) . 6_565
C036 C031 C032 122(3) . .
C036 C031 S3 114(2) . .
C032 C031 S3 124.1(19) . .
C031 C032 C033 121(3) . .
C034 C033 C032 114(4) . .
C031 C036 C035 121(4) . .
C034 C035 C036 115(5) . .
C035 C034 C033 128(5) . .
C041 S4 Cd1 100.5(4) . .
C041 S4 Cd1 100.5(4) . 6_565
Cd1 S4 Cd1 112.35(16) . 6_565
C046 C041 C042 114(2) . .
C046 C041 S4 121.7(18) . .
C042 C041 S4 123.8(15) . .
C041 C042 C043 126(3) . .
C042 C043 C044 115(3) . .
C045 C044 C043 125(3) . .
C044 C045 C046 114(3) . .
C041 C046 C045 126(3) . .
O2 O1 S 58.9(7) 2_551 .
O2 O1 O2 92.3(11) 2_551 .
S O1 O2 50.9(11) . .
O2 O1 Cd1 68.7(9) 2_551 2_551
S O1 Cd1 126.4(8) . 2_551
O2 O1 Cd1 146.5(13) . 2_551
O2 O1 Cd2 154(2) 2_551 .
S O1 Cd2 124.9(8) . .
O2 O1 Cd2 77.7(12) . .
Cd1 O1 Cd2 106.9(5) 2_551 .
S O2 O1 60.8(9) . 2_551
S O2 O2 55.4(14) . 6_565
O1 O2 O2 94.5(14) 2_551 6_565
S O2 O1 52.3(9) . .
O1 O2 O1 87.1(14) 2_551 .
O2 O2 O1 93.6(11) 6_565 .
S O2 Cd1 137(2) . .
O1 O2 Cd1 77.8(12) 2_551 .
O2 O2 Cd1 122.4(10) 6_565 .
O1 O2 Cd1 141.5(18) . .
O2S O4S O3S 175(3) . .

loop_
_geom_bond_atom_site_label_1
_geom_bond_atom_site_label_2
_geom_bond_distance
_geom_bond_site_symmetry_2
Cd1 N2 2.351(7) .
Cd1 O2 2.41(2) .
Cd1 S1 2.510(3) .
Cd1 S4 2.516(2) .
Cd1 O1 2.530(14) 2_551
Cd1 S2 2.547(3) .
Cd2 N1 2.370(7) .
Cd2 S2 2.495(3) .
Cd2 S3 2.519(3) .
Cd2 S1 2.546(4) 2_551
Cd2 O1 2.567(13) .
S O2 1.405(17) 6_565
S O2 1.405(17) .
S O2 1.405(17) 5_561
S O2 1.405(17) 2_551
S O1 1.432(13) .
S O1 1.432(12) 5_561
S O1 1.432(12) 6_565
S O1 1.432(13) 2_551
N2 C4 1.314(13) .
N2 C13 1.324(14) .
N1 C3 1.323(13) .
N1 C11 1.344(13) .
C1 C5 1.334(17) .
C1 C9 1.407(16) .
C1 C12 1.490(13) .
C2 C10 1.375(16) .
C2 C6 1.399(15) .
C2 C8 1.501(13) .
C3 C6 1.388(13) .
C4 C9 1.379(13) .
C5 C13 1.411(14) .
C7 C8 1.406(13) 7_551
C7 C12 1.446(13) .
C8 C12 1.351(14) 1_554
C8 C7 1.406(13) 7_551
C10 C11 1.371(14) .
C12 C8 1.351(14) 1_556
S1 C011 1.777(16) .
S1 Cd2 2.546(4) 2_551
C011 C016 1.371(13) .
C011 C012 1.401(13) .
C012 C013 1.375(15) .
C013 C014 1.389(15) .
C014 C015 1.394(14) .
C015 C016 1.387(13) .
S2 C021 1.784(15) .
C021 C022 1.354(14) .
C021 C026 1.373(13) .
C022 C023 1.395(14) .
C023 C024 1.364(16) .
C024 C025 1.370(16) .
C025 C026 1.386(15) .
S3 C031 1.73(2) .
S3 Cd2 2.519(3) 6_565
C031 C036 1.384(19) .
C031 C032 1.389(18) .
C032 C033 1.394(19) .
C033 C034 1.39(2) .
C036 C035 1.39(2) .
C035 C034 1.39(2) .
S4 C041 1.80(2) .
S4 Cd1 2.516(2) 6_565
C041 C046 1.340(16) .
C041 C042 1.340(17) .
C042 C043 1.352(16) .
C043 C044 1.357(17) .
C044 C045 1.341(17) .
C045 C046 1.374(17) .
O1 O2 1.43(3) 2_551
O1 O2 1.76(3) .
O1 Cd1 2.530(14) 2_551
O2 O1 1.43(3) 2_551
O2 O2 1.60(6) 6_565
O2S O4S 0.98(3) .
O3S O4S 1.36(3) .
O1W O2W 1.73(9) .
